data_4076192
loop_
_publ_author_name
'Kazi, Abul B.'
'Jones, Gavin D.'
'Vicic, David A.'

_publ_section_title
;
 Observed Instability of Bound Pybox Ligands towards Acetate Counterions
;
_journal_issue 24
_journal_name_full Organometallics
_journal_page_first 6051
_journal_paper_doi 10.1021/om050755k
_journal_volume 24
_journal_year 2005
_chemical_absolute_configuration ad
_chemical_formula_sum 'C21 H29 N3 O6 Pd'
_chemical_formula_weight 525.87
_chemical_name_systematic
; 
 ? 
;
_space_group_IT_number 4
_symmetry_cell_setting monoclinic
_symmetry_space_group_name_Hall 'P 2yb'
_symmetry_space_group_name_H-M 'P 1 21 1'
_atom_sites_solution_hydrogens geom
_atom_sites_solution_primary direct
_atom_sites_solution_secondary difmap
_audit_creation_method SHELXL-97
_cell_angle_alpha 90.00
_cell_angle_beta 90.36
_cell_angle_gamma 90.00
_cell_formula_units_Z 4
_cell_length_a 11.169
_cell_length_b 7.178
_cell_length_c 28.218
_cell_measurement_reflns_used 163
_cell_measurement_temperature 173(2)
_cell_measurement_theta_max 34.9698
_cell_measurement_theta_min 1.8231
_cell_volume 2262.223
_computing_structure_refinement 'SHELXL-97 (Sheldrick, 1997)'
_computing_structure_solution 'SHELXS-97 (Sheldrick, 1990)'
_diffrn_ambient_temperature 173(2)
_diffrn_measured_fraction_theta_full 0.998
_diffrn_measured_fraction_theta_max 0.998
_diffrn_radiation_monochromator graphite
_diffrn_radiation_source 'fine-focus sealed tube'
_diffrn_radiation_type MoK\a
_diffrn_radiation_wavelength 0.71070
_diffrn_reflns_av_R_equivalents 0.0743
_diffrn_reflns_av_sigmaI/netI 0.0911
_diffrn_reflns_limit_h_max 14
_diffrn_reflns_limit_h_min -14
_diffrn_reflns_limit_k_max 9
_diffrn_reflns_limit_k_min -9
_diffrn_reflns_limit_l_max 37
_diffrn_reflns_limit_l_min -37
_diffrn_reflns_number 43994
_diffrn_reflns_theta_full 28.00
_diffrn_reflns_theta_max 28.00
_diffrn_reflns_theta_min 1.82
_exptl_absorpt_coefficient_mu 0.862
_exptl_absorpt_correction_T_max 1.0000
_exptl_absorpt_correction_T_min 0.6840
_exptl_absorpt_correction_type multi-scan
_exptl_crystal_colour yellow
_exptl_crystal_density_diffrn 1.544
_exptl_crystal_density_method 'not measured'
_exptl_crystal_description plate
_exptl_crystal_F_000 1080
_exptl_crystal_size_max 0.40
_exptl_crystal_size_mid 0.30
_exptl_crystal_size_min 0.05
_refine_diff_density_max 1.477
_refine_diff_density_min -0.976
_refine_diff_density_rms 0.195
_refine_ls_abs_structure_details 'Flack H D (1983), Acta Cryst. A39, 876-881'
_refine_ls_abs_structure_Flack -0.02(4)
_refine_ls_extinction_method none
_refine_ls_goodness_of_fit_ref 1.109
_refine_ls_hydrogen_treatment constr
_refine_ls_matrix_type full
_refine_ls_number_parameters 572
_refine_ls_number_reflns 10790
_refine_ls_number_restraints 1
_refine_ls_restrained_S_all 1.109
_refine_ls_R_factor_all 0.0811
_refine_ls_R_factor_gt 0.0588
_refine_ls_shift/su_max 0.018
_refine_ls_shift/su_mean 0.000
_refine_ls_structure_factor_coef Fsqd
_refine_ls_weighting_details 'calc w=1/[\s^2^(Fo^2^)+(0.0689P)^2^+2.7506P] where P=(Fo^2^+2Fc^2^)/3'
_refine_ls_weighting_scheme calc
_refine_ls_wR_factor_gt 0.1380
_refine_ls_wR_factor_ref 0.1659
_reflns_number_gt 8794
_reflns_number_total 10790
_reflns_threshold_expression >2sigma(I)
_cod_data_source_file om050755ksi20050901_021309.cif
_cod_data_source_block Pd2a
_cod_depositor_comments
;
The following automatic conversions were performed:
'_atom_site_symetry_multiplicity' tag replaced with
'_atom_site_symmetry_multiplicity'.

Automatic conversion script
Id: cif_correct_tags 1440 2010-10-19 06:21:57Z saulius 

The following automatic conversions were performed:

'_exptl_absorpt_correction_type' value 'Multi-scan' changed to
'multi-scan' according to
/home/saulius/struct/CIF-dictionaries/cif_core.dic dictionary named
'cif_core.dic' version 2.4.1 from 2010-06-29.

Automatic conversion script
Id: cif_fix_values 1715 2011-07-08 13:25:40Z adriana 
;
_cod_original_cell_volume 2262.3
_cod_original_sg_symbol_H-M P21
_cod_database_code 4076192

loop_
_symmetry_equiv_pos_as_xyz
'x, y, z'
'-x, y+1/2, -z'

loop_
_atom_site_label
_atom_site_type_symbol
_atom_site_fract_x
_atom_site_fract_y
_atom_site_fract_z
_atom_site_U_iso_or_equiv
_atom_site_adp_type
_atom_site_occupancy
_atom_site_symmetry_multiplicity
_atom_site_calc_flag
_atom_site_refinement_flags
Pd1 Pd 0.56250(5) 0.65183(7) 0.360410(19) 0.02800(15) Uani 1 1 d .
Pd2 Pd 0.56314(5) 0.80248(7) 0.139714(19) 0.02599(14) Uani 1 1 d .
O1 O 0.2676(5) 0.5370(9) 0.2777(2) 0.0416(14) Uani 1 1 d .
O2 O 0.8959(5) 0.5400(9) 0.30845(19) 0.0391(14) Uani 1 1 d .
O3 O 0.8688(5) 0.9873(8) 0.35903(17) 0.0300(12) Uani 1 1 d .
O4 O 1.0614(5) 0.9410(11) 0.3823(2) 0.0506(17) Uani 1 1 d .
O5 O 0.5431(5) 0.7853(9) 0.42295(17) 0.0361(13) Uani 1 1 d .
O6 O 0.4676(7) 1.0217(10) 0.3831(2) 0.065(2) Uani 1 1 d .
O7 O 0.2699(5) 0.9157(9) 0.2212(2) 0.0412(15) Uani 1 1 d .
O8 O 0.8968(5) 0.9124(9) 0.1927(2) 0.0402(14) Uani 1 1 d .
O9 O 0.8688(4) 0.4663(8) 0.14183(17) 0.0280(12) Uani 1 1 d .
O10 O 1.0606(5) 0.5136(10) 0.1200(2) 0.0440(15) Uani 1 1 d .
O11 O 0.5431(5) 0.6720(9) 0.07746(18) 0.0322(12) Uani 1 1 d .
O12 O 0.4672(7) 0.4322(10) 0.1170(2) 0.0558(19) Uani 1 1 d .
N1 N 0.3835(5) 0.6242(10) 0.3394(2) 0.0346(16) Uani 1 1 d .
N2 N 0.5804(6) 0.5345(9) 0.2986(2) 0.0287(14) Uani 1 1 d .
N3 N 0.7437(5) 0.6357(11) 0.3592(2) 0.0289(13) Uani 1 1 d .
N4 N 0.3843(5) 0.8305(10) 0.1593(2) 0.0324(15) Uani 1 1 d .
N5 N 0.5825(6) 0.9217(9) 0.2017(2) 0.0244(13) Uani 1 1 d .
N6 N 0.7451(5) 0.8194(10) 0.14198(19) 0.0229(12) Uani 1 1 d .
C1 C 0.2643(8) 0.6631(15) 0.3566(3) 0.044(2) Uani 1 1 d .
H1A H 0.2591 0.7967 0.3665 0.053 Uiso 1 1 calc R
C2 C 0.2208(8) 0.5378(15) 0.3973(3) 0.052(2) Uani 1 1 d .
H2A H 0.1323 0.5554 0.4000 0.062 Uiso 1 1 calc R
C3 C 0.2426(12) 0.3361(16) 0.3872(5) 0.077(4) Uani 1 1 d .
H3A H 0.2067 0.2602 0.4123 0.115 Uiso 1 1 calc R
H3B H 0.3290 0.3126 0.3862 0.115 Uiso 1 1 calc R
H3C H 0.2064 0.3033 0.3566 0.115 Uiso 1 1 calc R
C4 C 0.2755(12) 0.593(2) 0.4439(4) 0.094(5) Uani 1 1 d .
H4A H 0.2320 0.5330 0.4697 0.141 Uiso 1 1 calc R
H4B H 0.2708 0.7288 0.4475 0.141 Uiso 1 1 calc R
H4C H 0.3596 0.5542 0.4448 0.141 Uiso 1 1 calc R
C5 C 0.1867(7) 0.6316(16) 0.3112(3) 0.049(2) Uani 1 1 d .
H5A H 0.1164 0.5526 0.3183 0.059 Uiso 1 1 calc R
H5B H 0.1585 0.7518 0.2981 0.059 Uiso 1 1 calc R
C6 C 0.3749(7) 0.5517(12) 0.2976(3) 0.0347(18) Uani 1 1 d .
C7 C 0.4823(7) 0.5016(10) 0.2720(3) 0.0276(15) Uani 1 1 d .
C8 C 0.4945(7) 0.4434(11) 0.2254(3) 0.0308(17) Uani 1 1 d .
H8A H 0.4266 0.4221 0.2056 0.037 Uiso 1 1 calc R
C9 C 0.6106(8) 0.4177(11) 0.2087(3) 0.0345(19) Uani 1 1 d .
H9A H 0.6222 0.3762 0.1771 0.041 Uiso 1 1 calc R
C10 C 0.7090(7) 0.4517(11) 0.2374(3) 0.0333(17) Uani 1 1 d .
H10A H 0.7876 0.4326 0.2257 0.040 Uiso 1 1 calc R
C11 C 0.6924(6) 0.5135(11) 0.2833(3) 0.0315(17) Uani 1 1 d .
C12 C 0.7883(7) 0.5629(10) 0.3177(3) 0.0288(16) Uani 1 1 d .
C13 C 0.8287(7) 0.6857(11) 0.3971(3) 0.0307(17) Uani 1 1 d .
H13A H 0.9103 0.6475 0.3865 0.037 Uiso 1 1 calc R
C14 C 0.8014(8) 0.5786(12) 0.4433(3) 0.040(2) Uani 1 1 d .
H14A H 0.7219 0.6204 0.4554 0.048 Uiso 1 1 calc R
C15 C 0.7957(12) 0.3730(14) 0.4336(4) 0.073(4) Uani 1 1 d .
H15A H 0.7994 0.3046 0.4636 0.110 Uiso 1 1 calc R
H15B H 0.8633 0.3366 0.4137 0.110 Uiso 1 1 calc R
H15C H 0.7204 0.3435 0.4172 0.110 Uiso 1 1 calc R
C16 C 0.8966(10) 0.6212(16) 0.4806(3) 0.061(3) Uani 1 1 d .
H16A H 0.8837 0.5422 0.5085 0.091 Uiso 1 1 calc R
H16B H 0.8913 0.7525 0.4899 0.091 Uiso 1 1 calc R
H16C H 0.9761 0.5962 0.4676 0.091 Uiso 1 1 calc R
C17 C 0.8289(7) 0.8968(12) 0.4023(3) 0.0352(19) Uani 1 1 d .
H17A H 0.7471 0.9399 0.4099 0.042 Uiso 1 1 calc R
H17B H 0.8826 0.9325 0.4288 0.042 Uiso 1 1 calc R
C18 C 0.9889(8) 0.9966(13) 0.3529(3) 0.040(2) Uani 1 1 d .
C19 C 1.0204(9) 1.0876(15) 0.3071(3) 0.053(2) Uani 1 1 d .
H19A H 1.1076 1.0992 0.3049 0.080 Uiso 1 1 calc R
H19B H 0.9839 1.2116 0.3057 0.080 Uiso 1 1 calc R
H19C H 0.9904 1.0117 0.2807 0.080 Uiso 1 1 calc R
C20 C 0.4945(8) 0.9476(12) 0.4204(3) 0.0394(19) Uani 1 1 d .
C21 C 0.4715(10) 1.0393(15) 0.4672(3) 0.057(3) Uani 1 1 d .
H21A H 0.4095 1.1349 0.4633 0.085 Uiso 1 1 calc R
H21B H 0.5454 1.0973 0.4788 0.085 Uiso 1 1 calc R
H21C H 0.4444 0.9457 0.4900 0.085 Uiso 1 1 calc R
C22 C 0.2629(7) 0.7900(14) 0.1426(3) 0.0347(18) Uani 1 1 d .
H22A H 0.2576 0.6567 0.1325 0.042 Uiso 1 1 calc R
C23 C 0.2194(7) 0.9156(14) 0.1025(3) 0.041(2) Uani 1 1 d .
H23A H 0.1309 0.8967 0.0994 0.049 Uiso 1 1 calc R
C24 C 0.2740(10) 0.8565(19) 0.0564(3) 0.069(4) Uani 1 1 d .
H24A H 0.2484 0.9419 0.0312 0.104 Uiso 1 1 calc R
H24B H 0.2478 0.7298 0.0486 0.104 Uiso 1 1 calc R
H24C H 0.3615 0.8592 0.0593 0.104 Uiso 1 1 calc R
C25 C 0.2393(10) 1.1180(14) 0.1123(4) 0.059(3) Uani 1 1 d .
H25A H 0.1880 1.1927 0.0914 0.089 Uiso 1 1 calc R
H25B H 0.3234 1.1492 0.1066 0.089 Uiso 1 1 calc R
H25C H 0.2197 1.1447 0.1454 0.089 Uiso 1 1 calc R
C26 C 0.1875(7) 0.8195(17) 0.1889(3) 0.053(2) Uani 1 1 d .
H26A H 0.1158 0.8966 0.1823 0.063 Uiso 1 1 calc R
H26B H 0.1618 0.6986 0.2023 0.063 Uiso 1 1 calc R
C27 C 0.3766(7) 0.9003(12) 0.2018(3) 0.0318(18) Uani 1 1 d .
C28 C 0.4839(6) 0.9513(11) 0.2280(3) 0.0295(16) Uani 1 1 d .
C29 C 0.4966(8) 1.0126(11) 0.2745(3) 0.0368(19) Uani 1 1 d .
H29A H 0.4289 1.0356 0.2938 0.044 Uiso 1 1 calc R
C30 C 0.6118(8) 1.0386(11) 0.2915(3) 0.0317(18) Uani 1 1 d .
H30A H 0.6231 1.0821 0.3230 0.038 Uiso 1 1 calc R
C31 C 0.7107(7) 1.0033(10) 0.2639(2) 0.0263(15) Uani 1 1 d .
H31A H 0.7892 1.0209 0.2762 0.032 Uiso 1 1 calc R
C32 C 0.6929(6) 0.9414(10) 0.2177(2) 0.0257(15) Uani 1 1 d .
C33 C 0.7905(7) 0.8895(10) 0.1825(3) 0.0286(16) Uani 1 1 d .
C34 C 0.8275(6) 0.7689(11) 0.1041(2) 0.0265(16) Uani 1 1 d .
H34A H 0.9095 0.8070 0.1148 0.032 Uiso 1 1 calc R
C35 C 0.8028(7) 0.8693(11) 0.0583(2) 0.0299(16) Uani 1 1 d .
H35A H 0.7230 0.8273 0.0461 0.036 Uiso 1 1 calc R
C36 C 0.7960(12) 1.0828(14) 0.0677(3) 0.064(3) Uani 1 1 d .
H36A H 0.7334 1.1082 0.0910 0.095 Uiso 1 1 calc R
H36B H 0.7770 1.1478 0.0381 0.095 Uiso 1 1 calc R
H36C H 0.8732 1.1268 0.0800 0.095 Uiso 1 1 calc R
C37 C 0.8947(9) 0.8325(17) 0.0203(3) 0.060(3) Uani 1 1 d .
H37A H 0.8831 0.7068 0.0075 0.091 Uiso 1 1 calc R
H37B H 0.9753 0.8428 0.0340 0.091 Uiso 1 1 calc R
H37C H 0.8853 0.9241 -0.0052 0.091 Uiso 1 1 calc R
C38 C 0.8296(7) 0.5569(11) 0.0980(3) 0.0293(16) Uani 1 1 d .
H38A H 0.7485 0.5123 0.0894 0.035 Uiso 1 1 calc R
H38B H 0.8847 0.5234 0.0721 0.035 Uiso 1 1 calc R
C39 C 0.9882(7) 0.4597(12) 0.1477(3) 0.0331(18) Uani 1 1 d .
C40 C 1.0188(8) 0.3681(13) 0.1946(3) 0.043(2) Uani 1 1 d .
H40A H 1.1058 0.3529 0.1972 0.065 Uiso 1 1 calc R
H40C H 0.9802 0.2458 0.1962 0.065 Uiso 1 1 calc R
H40D H 0.9903 0.4464 0.2206 0.065 Uiso 1 1 calc R
C41 C 0.4929(7) 0.5077(12) 0.0806(3) 0.0369(19) Uani 1 1 d .
C42 C 0.4693(9) 0.4138(13) 0.0333(3) 0.048(2) Uani 1 1 d .
H42D H 0.3859 0.3713 0.0319 0.072 Uiso 1 1 calc R
H42A H 0.5230 0.3068 0.0298 0.072 Uiso 1 1 calc R
H42B H 0.4836 0.5028 0.0076 0.072 Uiso 1 1 calc R

loop_
_atom_site_aniso_label
_atom_site_aniso_U_11
_atom_site_aniso_U_22
_atom_site_aniso_U_33
_atom_site_aniso_U_23
_atom_site_aniso_U_13
_atom_site_aniso_U_12
Pd1 0.0268(3) 0.0281(3) 0.0291(3) -0.0027(2) 0.0040(2) 0.0013(2)
Pd2 0.0229(3) 0.0260(3) 0.0291(3) -0.0026(2) -0.0026(2) -0.0004(2)
O1 0.026(3) 0.050(4) 0.049(3) 0.004(3) -0.003(3) 0.000(3)
O2 0.024(3) 0.058(4) 0.035(3) -0.004(3) 0.004(2) 0.002(3)
O3 0.036(3) 0.030(3) 0.024(3) 0.006(2) -0.005(2) -0.001(2)
O4 0.027(3) 0.063(5) 0.061(4) 0.003(4) -0.003(3) 0.009(3)
O5 0.043(3) 0.043(3) 0.022(2) -0.012(3) 0.002(2) 0.004(3)
O6 0.099(6) 0.042(4) 0.053(4) -0.001(3) 0.020(4) 0.027(4)
O7 0.027(3) 0.054(4) 0.043(3) 0.011(3) 0.013(2) 0.006(3)
O8 0.031(3) 0.046(4) 0.044(3) -0.008(3) -0.003(2) -0.006(3)
O9 0.024(3) 0.030(3) 0.029(3) 0.005(2) -0.004(2) 0.003(2)
O10 0.025(3) 0.050(4) 0.057(4) 0.018(3) 0.007(3) -0.004(3)
O11 0.033(3) 0.033(3) 0.030(3) -0.003(2) -0.006(2) -0.001(3)
O12 0.087(5) 0.048(4) 0.032(3) 0.009(3) -0.014(3) -0.024(4)
N1 0.021(3) 0.036(4) 0.046(4) 0.003(3) 0.013(3) 0.001(3)
N2 0.027(3) 0.029(3) 0.030(3) -0.003(3) 0.006(3) -0.002(3)
N3 0.025(3) 0.029(3) 0.033(3) 0.003(3) 0.007(2) 0.000(3)
N4 0.015(3) 0.038(4) 0.043(4) 0.004(3) -0.003(3) 0.004(3)
N5 0.031(3) 0.025(3) 0.017(3) -0.006(2) -0.005(2) 0.001(3)
N6 0.017(3) 0.024(3) 0.028(3) 0.002(3) -0.002(2) 0.004(3)
C1 0.062(6) 0.033(4) 0.038(4) 0.003(4) 0.015(4) -0.002(5)
C2 0.034(5) 0.062(6) 0.060(6) 0.017(5) 0.008(4) -0.001(5)
C3 0.089(9) 0.050(7) 0.091(9) 0.019(6) 0.013(7) -0.010(6)
C4 0.085(9) 0.140(15) 0.057(7) 0.006(8) -0.006(6) -0.042(9)
C5 0.030(4) 0.066(6) 0.052(5) 0.007(5) 0.017(4) 0.005(5)
C6 0.027(4) 0.040(5) 0.038(4) 0.009(4) -0.007(3) -0.001(3)
C7 0.029(4) 0.024(4) 0.031(4) 0.007(3) -0.007(3) 0.000(3)
C8 0.038(4) 0.030(4) 0.024(4) -0.004(3) 0.000(3) 0.002(3)
C9 0.053(5) 0.022(4) 0.028(4) 0.000(3) 0.006(4) -0.002(4)
C10 0.034(4) 0.026(4) 0.040(4) 0.003(3) 0.017(3) 0.000(3)
C11 0.023(4) 0.021(4) 0.051(5) -0.004(3) 0.012(3) 0.001(3)
C12 0.029(4) 0.026(4) 0.032(4) 0.002(3) 0.004(3) 0.009(3)
C13 0.030(4) 0.031(4) 0.031(4) 0.001(3) -0.005(3) -0.002(3)
C14 0.045(5) 0.037(4) 0.038(4) 0.013(4) -0.003(4) 0.009(4)
C15 0.109(10) 0.041(6) 0.070(7) 0.029(5) 0.001(7) -0.010(6)
C16 0.075(7) 0.058(7) 0.050(6) 0.016(5) -0.003(5) 0.006(6)
C17 0.026(4) 0.037(4) 0.043(5) -0.007(4) -0.002(3) -0.004(3)
C18 0.031(4) 0.031(5) 0.057(5) 0.001(4) -0.003(4) -0.003(4)
C19 0.045(6) 0.057(6) 0.058(6) 0.009(5) -0.001(5) -0.011(5)
C20 0.046(5) 0.033(4) 0.039(5) -0.011(4) 0.013(4) -0.002(4)
C21 0.066(7) 0.050(6) 0.054(6) -0.012(5) 0.013(5) 0.012(5)
C22 0.037(4) 0.036(4) 0.031(4) 0.007(4) -0.015(3) 0.003(4)
C23 0.020(4) 0.059(6) 0.045(5) 0.011(4) -0.006(3) 0.002(4)
C24 0.080(8) 0.103(10) 0.025(4) -0.014(5) -0.010(5) 0.033(7)
C25 0.086(8) 0.042(6) 0.049(6) 0.010(5) 0.001(5) 0.009(5)
C26 0.022(4) 0.068(7) 0.069(6) 0.005(6) -0.001(4) -0.009(5)
C27 0.024(4) 0.043(5) 0.029(4) 0.017(4) -0.002(3) 0.005(3)
C28 0.024(4) 0.023(4) 0.042(4) -0.001(3) 0.004(3) 0.000(3)
C29 0.042(5) 0.024(4) 0.045(5) 0.004(4) 0.006(4) 0.000(4)
C30 0.046(5) 0.024(4) 0.025(4) 0.003(3) -0.003(3) 0.001(3)
C31 0.037(4) 0.027(4) 0.014(3) -0.003(3) -0.014(3) -0.006(3)
C32 0.025(4) 0.023(3) 0.029(4) 0.004(3) -0.007(3) -0.001(3)
C33 0.026(4) 0.027(4) 0.032(4) 0.004(3) -0.013(3) -0.012(3)
C34 0.023(3) 0.039(5) 0.017(3) -0.003(3) -0.001(3) 0.006(3)
C35 0.037(4) 0.031(4) 0.021(3) 0.000(3) -0.009(3) -0.001(3)
C36 0.111(10) 0.039(5) 0.041(5) 0.009(4) -0.004(6) 0.011(6)
C37 0.060(6) 0.071(8) 0.050(5) 0.000(5) 0.027(5) -0.011(6)
C38 0.026(4) 0.030(4) 0.032(4) -0.009(3) -0.004(3) -0.002(3)
C39 0.029(4) 0.028(4) 0.042(4) -0.010(4) -0.006(3) 0.004(3)
C40 0.037(5) 0.043(5) 0.050(5) 0.003(4) 0.000(4) 0.009(4)
C41 0.042(5) 0.033(4) 0.036(4) -0.018(4) -0.019(4) 0.005(4)
C42 0.059(6) 0.045(5) 0.040(5) -0.022(4) -0.001(4) -0.012(5)

loop_
_atom_type_symbol
_atom_type_description
_atom_type_scat_dispersion_real
_atom_type_scat_dispersion_imag
_atom_type_scat_source
C C 0.0033 0.0016 'International Tables Vol C Tables 4.2.6.8 and 6.1.1.4'
H H 0.0000 0.0000 'International Tables Vol C Tables 4.2.6.8 and 6.1.1.4'
N N 0.0061 0.0033 'International Tables Vol C Tables 4.2.6.8 and 6.1.1.4'
O O 0.0106 0.0060 'International Tables Vol C Tables 4.2.6.8 and 6.1.1.4'
Pd Pd -0.9988 1.0072 'International Tables Vol C Tables 4.2.6.8 and 6.1.1.4'

loop_
_geom_angle_atom_site_label_1
_geom_angle_atom_site_label_2
_geom_angle_atom_site_label_3
_geom_angle
N2 Pd1 O5 177.3(3)
N2 Pd1 N3 81.5(3)
O5 Pd1 N3 98.9(2)
N2 Pd1 N1 79.0(3)
O5 Pd1 N1 100.7(2)
N3 Pd1 N1 160.4(3)
N5 Pd2 O11 178.0(3)
N5 Pd2 N6 80.9(2)
O11 Pd2 N6 99.3(2)
N5 Pd2 N4 79.7(3)
O11 Pd2 N4 100.1(2)
N6 Pd2 N4 160.6(2)
C6 O1 C5 104.3(7)
C18 O3 C17 116.0(6)
C20 O5 Pd1 115.3(5)
C27 O7 C26 105.6(6)
C39 O9 C38 114.3(6)
C41 O11 Pd2 114.0(5)
C6 N1 C1 108.8(7)
C6 N1 Pd1 111.2(5)
C1 N1 Pd1 140.0(6)
C11 N2 C7 124.2(7)
C11 N2 Pd1 116.1(5)
C7 N2 Pd1 119.2(5)
C12 N3 C13 118.4(6)
C12 N3 Pd1 113.7(5)
C13 N3 Pd1 127.9(5)
C27 N4 C22 107.8(6)
C27 N4 Pd2 110.5(5)
C22 N4 Pd2 141.5(6)
C32 N5 C28 124.0(6)
C32 N5 Pd2 116.9(5)
C28 N5 Pd2 118.3(5)
C33 N6 C34 118.6(6)
C33 N6 Pd2 114.9(5)
C34 N6 Pd2 126.6(5)
N1 C1 C2 115.7(8)
N1 C1 C5 101.7(6)
C2 C1 C5 110.6(8)
N1 C1 H1A 109.5
C2 C1 H1A 109.5
C5 C1 H1A 109.5
C3 C2 C4 111.0(11)
C3 C2 C1 111.8(9)
C4 C2 C1 111.7(9)
C3 C2 H2A 107.4
C4 C2 H2A 107.4
C1 C2 H2A 107.4
C2 C3 H3A 109.5
C2 C3 H3B 109.5
H3A C3 H3B 109.5
C2 C3 H3C 109.5
H3A C3 H3C 109.5
H3B C3 H3C 109.5
C2 C4 H4A 109.5
C2 C4 H4B 109.5
H4A C4 H4B 109.5
C2 C4 H4C 109.5
H4A C4 H4C 109.5
H4B C4 H4C 109.5
O1 C5 C1 104.7(7)
O1 C5 H5A 110.8
C1 C5 H5A 110.8
O1 C5 H5B 110.8
C1 C5 H5B 110.8
H5A C5 H5B 108.9
N1 C6 O1 118.7(7)
N1 C6 C7 119.9(7)
O1 C6 C7 121.2(8)
N2 C7 C8 119.9(7)
N2 C7 C6 110.6(7)
C8 C7 C6 129.3(7)
C7 C8 C9 117.1(7)
C7 C8 H8A 121.4
C9 C8 H8A 121.4
C10 C9 C8 121.1(7)
C10 C9 H9A 119.4
C8 C9 H9A 119.4
C11 C10 C9 119.6(7)
C11 C10 H10A 120.2
C9 C10 H10A 120.2
N2 C11 C10 118.1(7)
N2 C11 C12 115.8(7)
C10 C11 C12 126.1(7)
O2 C12 N3 125.8(7)
O2 C12 C11 121.7(7)
N3 C12 C11 112.5(6)
N3 C13 C17 108.3(7)
N3 C13 C14 111.2(6)
C17 C13 C14 114.5(7)
N3 C13 H13A 107.5
C17 C13 H13A 107.5
C14 C13 H13A 107.5
C15 C14 C16 110.6(8)
C15 C14 C13 110.1(8)
C16 C14 C13 110.1(7)
C15 C14 H14A 108.7
C16 C14 H14A 108.7
C13 C14 H14A 108.7
C14 C15 H15A 109.5
C14 C15 H15B 109.5
H15A C15 H15B 109.5
C14 C15 H15C 109.5
H15A C15 H15C 109.5
H15B C15 H15C 109.5
C14 C16 H16A 109.5
C14 C16 H16B 109.5
H16A C16 H16B 109.5
C14 C16 H16C 109.5
H16A C16 H16C 109.5
H16B C16 H16C 109.5
O3 C17 C13 111.4(7)
O3 C17 H17A 109.4
C13 C17 H17A 109.4
O3 C17 H17B 109.4
C13 C17 H17B 109.4
H17A C17 H17B 108.0
O4 C18 O3 123.2(8)
O4 C18 C19 124.9(8)
O3 C18 C19 111.8(8)
C18 C19 H19A 109.5
C18 C19 H19B 109.5
H19A C19 H19B 109.5
C18 C19 H19C 109.5
H19A C19 H19C 109.5
H19B C19 H19C 109.5
O6 C20 O5 123.1(7)
O6 C20 C21 121.9(8)
O5 C20 C21 115.0(8)
C20 C21 H21A 109.5
C20 C21 H21B 109.5
H21A C21 H21B 109.5
C20 C21 H21C 109.5
H21A C21 H21C 109.5
H21B C21 H21C 109.5
N4 C22 C23 114.4(7)
N4 C22 C26 101.9(6)
C23 C22 C26 111.5(8)
N4 C22 H22A 109.6
C23 C22 H22A 109.6
C26 C22 H22A 109.6
C25 C23 C24 112.0(9)
C25 C23 C22 112.9(8)
C24 C23 C22 110.3(8)
C25 C23 H23A 107.1
C24 C23 H23A 107.1
C22 C23 H23A 107.1
C23 C24 H24A 109.5
C23 C24 H24B 109.5
H24A C24 H24B 109.5
C23 C24 H24C 109.5
H24A C24 H24C 109.5
H24B C24 H24C 109.5
C23 C25 H25A 109.5
C23 C25 H25B 109.5
H25A C25 H25B 109.5
C23 C25 H25C 109.5
H25A C25 H25C 109.5
H25B C25 H25C 109.5
O7 C26 C22 104.0(6)
O7 C26 H26A 111.0
C22 C26 H26A 111.0
O7 C26 H26B 111.0
C22 C26 H26B 111.0
H26A C26 H26B 109.0
N4 C27 O7 118.6(7)
N4 C27 C28 120.4(7)
O7 C27 C28 120.9(7)
N5 C28 C29 119.4(7)
N5 C28 C27 110.8(7)
C29 C28 C27 129.8(7)
C30 C29 C28 117.3(8)
C30 C29 H29A 121.3
C28 C29 H29A 121.3
C31 C30 C29 121.8(7)
C31 C30 H30A 119.1
C29 C30 H30A 119.1
C30 C31 C32 118.5(7)
C30 C31 H31A 120.7
C32 C31 H31A 120.7
N5 C32 C31 119.0(7)
N5 C32 C33 114.8(6)
C31 C32 C33 126.2(6)
O8 C33 N6 127.5(7)
O8 C33 C32 120.3(7)
N6 C33 C32 112.2(6)
N6 C34 C35 113.4(6)
N6 C34 C38 109.8(6)
C35 C34 C38 112.5(6)
N6 C34 H34A 106.9
C35 C34 H34A 106.9
C38 C34 H34A 106.9
C34 C35 C37 113.8(7)
C34 C35 C36 109.5(6)
C37 C35 C36 109.1(8)
C34 C35 H35A 108.1
C37 C35 H35A 108.1
C36 C35 H35A 108.1
C35 C36 H36A 109.5
C35 C36 H36B 109.5
H36A C36 H36B 109.5
C35 C36 H36C 109.5
H36A C36 H36C 109.5
H36B C36 H36C 109.5
C35 C37 H37A 109.5
C35 C37 H37B 109.5
H37A C37 H37B 109.5
C35 C37 H37C 109.5
H37A C37 H37C 109.5
H37B C37 H37C 109.5
O9 C38 C34 110.6(6)
O9 C38 H38A 109.5
C34 C38 H38A 109.5
O9 C38 H38B 109.5
C34 C38 H38B 109.5
H38A C38 H38B 108.1
O10 C39 O9 125.8(8)
O10 C39 C40 124.2(8)
O9 C39 C40 110.0(7)
C39 C40 H40A 109.5
C39 C40 H40C 109.5
H40A C40 H40C 109.5
C39 C40 H40D 109.5
H40A C40 H40D 109.5
H40C C40 H40D 109.5
O12 C41 O11 124.9(7)
O12 C41 C42 120.8(8)
O11 C41 C42 114.3(8)
C41 C42 H42D 109.5
C41 C42 H42A 109.5
H42D C42 H42A 109.5
C41 C42 H42B 109.5
H42D C42 H42B 109.5
H42A C42 H42B 109.5

loop_
_geom_bond_atom_site_label_1
_geom_bond_atom_site_label_2
_geom_bond_distance
Pd1 N2 1.948(6)
Pd1 O5 2.021(5)
Pd1 N3 2.028(6)
Pd1 N1 2.092(6)
Pd2 N5 1.958(6)
Pd2 O11 2.002(5)
Pd2 N6 2.037(5)
Pd2 N4 2.085(6)
O1 C6 1.326(9)
O1 C5 1.478(10)
O2 C12 1.243(8)
O3 C18 1.355(10)
O3 C17 1.455(10)
O4 C18 1.224(10)
O5 C20 1.287(11)
O6 C20 1.215(11)
O7 C27 1.319(9)
O7 C26 1.464(11)
O8 C33 1.231(8)
O9 C39 1.344(9)
O9 C38 1.461(9)
O10 C39 1.192(10)
O11 C41 1.309(10)
O12 C41 1.197(10)
N1 C6 1.293(10)
N1 C1 1.447(10)
N2 C11 1.333(9)
N2 C7 1.345(9)
N3 C12 1.377(9)
N3 C13 1.470(10)
N4 C27 1.302(10)
N4 C22 1.462(9)
N5 C32 1.318(9)
N5 C28 1.349(9)
N6 C33 1.344(9)
N6 C34 1.461(9)
C1 C2 1.540(12)
C1 C5 1.560(13)
C1 H1A 1.0000
C2 C3 1.496(16)
C2 C4 1.499(15)
C2 H2A 1.0000
C3 H3A 0.9800
C3 H3B 0.9800
C3 H3C 0.9800
C4 H4A 0.9800
C4 H4B 0.9800
C4 H4C 0.9800
C5 H5A 0.9900
C5 H5B 0.9900
C6 C7 1.450(11)
C7 C8 1.387(10)
C8 C9 1.394(11)
C8 H8A 0.9500
C9 C10 1.384(12)
C9 H9A 0.9500
C10 C11 1.383(11)
C10 H10A 0.9500
C11 C12 1.484(11)
C13 C17 1.522(10)
C13 C14 1.545(11)
C13 H13A 1.0000
C14 C15 1.503(14)
C14 C16 1.524(13)
C14 H14A 1.0000
C15 H15A 0.9800
C15 H15B 0.9800
C15 H15C 0.9800
C16 H16A 0.9800
C16 H16B 0.9800
C16 H16C 0.9800
C17 H17A 0.9900
C17 H17B 0.9900
C18 C19 1.491(12)
C19 H19A 0.9800
C19 H19B 0.9800
C19 H19C 0.9800
C20 C21 1.499(11)
C21 H21A 0.9800
C21 H21B 0.9800
C21 H21C 0.9800
C22 C23 1.525(11)
C22 C26 1.572(12)
C22 H22A 1.0000
C23 C25 1.496(14)
C23 C24 1.502(12)
C23 H23A 1.0000
C24 H24A 0.9800
C24 H24B 0.9800
C24 H24C 0.9800
C25 H25A 0.9800
C25 H25B 0.9800
C25 H25C 0.9800
C26 H26A 0.9900
C26 H26B 0.9900
C27 C28 1.451(11)
C28 C29 1.390(11)
C29 C30 1.383(11)
C29 H29A 0.9500
C30 C31 1.378(11)
C30 H30A 0.9500
C31 C32 1.390(9)
C31 H31A 0.9500
C32 C33 1.527(11)
C34 C35 1.505(10)
C34 C38 1.532(10)
C34 H34A 1.0000
C35 C37 1.512(11)
C35 C36 1.558(12)
C35 H35A 1.0000
C36 H36A 0.9800
C36 H36B 0.9800
C36 H36C 0.9800
C37 H37A 0.9800
C37 H37B 0.9800
C37 H37C 0.9800
C38 H38A 0.9900
C38 H38B 0.9900
C39 C40 1.514(12)
C40 H40A 0.9800
C40 H40C 0.9800
C40 H40D 0.9800
C41 C42 1.517(10)
C42 H42D 0.9800
C42 H42A 0.9800
C42 H42B 0.9800
